data_7057872
loop_
_publ_author_name
'Hanana, Manel'
'Arcostanzo, H\'el\`ene'
'Das, Pradip K.'
'Bouget, Morgane'
'Le Gac, St\'ephane'
'Okuno, Hanako'
'Cornut, Renaud'
'Jousselme, Bruno'
'Dorcet, Vincent'
'Boitrel, Bernard'
'Campidelli, St\'ephane'

_publ_section_title
;
 Synergic effect on oxygen reduction reaction of strapped iron porphyrins
 polymerized around carbon nanotubes
;
_journal_issue 24
_journal_name_full 'New Journal of Chemistry'
_journal_page_first 19749
_journal_paper_doi 10.1039/C8NJ04516J
_journal_volume 42
_journal_year 2018
_chemical_compound_source 'synthesis as described'
_chemical_formula_moiety 'C75 H48 Fe N6 O10'
_chemical_formula_sum 'C75 H48 Fe N6 O10'
_chemical_formula_weight 1249.04
_space_group_crystal_system monoclinic
_space_group_IT_number 14
_space_group_name_Hall '-P 2ybc'
_space_group_name_H-M_alt 'P 1 21/c 1'
_symmetry_space_group_name_Hall '-P 2ybc'
_symmetry_space_group_name_H-M 'P 1 21/c 1'
_atom_sites_solution_hydrogens geom
_audit_update_record
;
2018-07-06 deposited with the CCDC.
2018-10-30 downloaded from the CCDC.
;
_cell_angle_alpha 90
_cell_angle_beta 104.175(2)
_cell_angle_gamma 90
_cell_formula_units_Z 4
_cell_length_a 16.0673(8)
_cell_length_b 15.0517(6)
_cell_length_c 29.0440(14)
_cell_measurement_reflns_used 9370
_cell_measurement_temperature 150(2)
_cell_measurement_theta_max 27.46
_cell_measurement_theta_min 2.56
_cell_measurement_wavelength 0.71073
_cell_volume 6810.1(5)
_computing_cell_refinement 'Bruker APEX2 (Bruker, 2014)'
_computing_data_collection 'Bruker APEX2 (Bruker, 2014)'
_computing_data_reduction 'Bruker APEX2 (Bruker, 2014)'
_computing_molecular_graphics 'SXGRAPH (Farrugia, 1999), Mercury (CSD, 2014)'
_computing_publication_material 'CRYSCALC (T. Roisnel, local program, 2016)'
_computing_structure_refinement 'SHELXL-2016/6 (Sheldrick, 2016)'
_computing_structure_solution 'SHELXT (Sheldrick, 2015)'
_diffrn_ambient_temperature 150(2)
_diffrn_detector 'CCD plate'
_diffrn_measured_fraction_theta_full 0.997
_diffrn_measured_fraction_theta_max 0.994
_diffrn_measurement_device_type 'APEXII, Bruker-AXS'
_diffrn_measurement_method 'CCD rotation images, thin slices'
_diffrn_radiation_monochromator graphite
_diffrn_radiation_probe x-ray
_diffrn_radiation_source 'fine-focus sealed tube'
_diffrn_radiation_type MoK\a
_diffrn_radiation_wavelength 0.71073
_diffrn_reflns_av_R_equivalents 0.0547
_diffrn_reflns_av_unetI/netI 0.0856
_diffrn_reflns_limit_h_max 19
_diffrn_reflns_limit_h_min -20
_diffrn_reflns_limit_k_max 17
_diffrn_reflns_limit_k_min -19
_diffrn_reflns_limit_l_max 37
_diffrn_reflns_limit_l_min -37
_diffrn_reflns_number 51054
_diffrn_reflns_theta_full 25.242
_diffrn_reflns_theta_max 27.484
_diffrn_reflns_theta_min 2.945
_exptl_absorpt_coefficient_mu 0.283
_exptl_absorpt_correction_T_max 0.948
_exptl_absorpt_correction_T_min 0.840
_exptl_absorpt_correction_type multi-scan
_exptl_absorpt_process_details
;
  [Sheldrick, G.M. (2014). SADABS Bruker AXS Inc., Madison, Wisconsin, USA]
;
_exptl_crystal_colour black
_exptl_crystal_density_diffrn 1.218
_exptl_crystal_description stick
_exptl_crystal_F_000 2584
_exptl_crystal_size_max 0.600
_exptl_crystal_size_mid 0.220
_exptl_crystal_size_min 0.190
_refine_diff_density_max 1.555
_refine_diff_density_min -1.085
_refine_diff_density_rms 0.094
_refine_ls_extinction_method none
_refine_ls_goodness_of_fit_ref 1.018
_refine_ls_hydrogen_treatment constr
_refine_ls_matrix_type full
_refine_ls_number_parameters 840
_refine_ls_number_reflns 15532
_refine_ls_number_restraints 59
_refine_ls_restrained_S_all 1.021
_refine_ls_R_factor_all 0.1747
_refine_ls_R_factor_gt 0.1065
_refine_ls_shift/su_max 0.009
_refine_ls_shift/su_mean 0.000
_refine_ls_structure_factor_coef Fsqd
_refine_ls_weighting_details 'w=1/[\s^2^(Fo^2^)+(0.1635P)^2^+13.4943P] where P=(Fo^2^+2Fc^2^)/3'
_refine_ls_weighting_scheme calc
_refine_ls_wR_factor_gt 0.2756
_refine_ls_wR_factor_ref 0.3234
_reflns_number_gt 8594
_reflns_number_total 15532
_reflns_threshold_expression >2sigma(I)
_cod_data_source_file c8nj04516j2.cif
_cod_data_source_block PD81
_cod_depositor_comments 'Adding full bibliography for 7057872.cif.'
_cod_database_code 7057872

loop_
_space_group_symop_operation_xyz
'x, y, z'
'-x, y+1/2, -z+1/2'
'-x, -y, -z'
'x, -y-1/2, z-1/2'

loop_
_atom_site_label
_atom_site_type_symbol
_atom_site_fract_x
_atom_site_fract_y
_atom_site_fract_z
_atom_site_U_iso_or_equiv
_atom_site_adp_type
_atom_site_occupancy
_atom_site_site_symmetry_order
_atom_site_calc_flag
_atom_site_refinement_flags_posn
_atom_site_refinement_flags_adp
_atom_site_refinement_flags_occupancy
_atom_site_disorder_assembly
_atom_site_disorder_group
Fe1 Fe 0.37363(5) 0.47530(4) 0.77720(3) 0.0334(2) Uani 1 1 d . . . . .
N1 N 0.4292(3) 0.5949(2) 0.80207(15) 0.0371(10) Uani 1 1 d . . . . .
N2 N 0.4584(3) 0.4163(2) 0.83268(14) 0.0339(9) Uani 1 1 d . . . . .
N3 N 0.3718(3) 0.3567(2) 0.74222(15) 0.0351(9) Uani 1 1 d . . . . .
N4 N 0.3385(3) 0.5348(2) 0.71205(15) 0.0389(10) Uani 1 1 d . . . . .
C1 C 0.3995(3) 0.6769(3) 0.7836(2) 0.0393(12) Uani 1 1 d . . . . .
C2 C 0.4352(4) 0.7442(3) 0.8172(2) 0.0469(14) Uani 1 1 d . . . . .
H2 H 0.422908 0.805929 0.813958 0.056 Uiso 1 1 calc R U . . .
C3 C 0.4895(4) 0.7050(3) 0.8544(2) 0.0461(14) Uani 1 1 d . . . . .
H3 H 0.524561 0.733949 0.881364 0.055 Uiso 1 1 calc R U . . .
C4 C 0.4843(3) 0.6110(3) 0.84560(18) 0.0375(12) Uani 1 1 d . . . . .
C5 C 0.5257(4) 0.5477(3) 0.87788(18) 0.0406(12) Uani 1 1 d . . . . .
C6 C 0.5114(3) 0.4555(3) 0.87179(18) 0.0375(11) Uani 1 1 d . . . . .
C7 C 0.5465(4) 0.3911(3) 0.9063(2) 0.0493(14) Uani 1 1 d . . . . .
H7 H 0.585949 0.401469 0.936055 0.059 Uiso 1 1 calc R U . . .
C8 C 0.5131(4) 0.3113(3) 0.8890(2) 0.0479(14) Uani 1 1 d . . . . .
H8 H 0.523837 0.255535 0.904641 0.057 Uiso 1 1 calc R U . . .
C9 C 0.4595(3) 0.3272(3) 0.84335(18) 0.0353(11) Uani 1 1 d . . . . .
C10 C 0.4195(3) 0.2605(3) 0.81224(18) 0.0355(11) Uani 1 1 d . . . . .
C11 C 0.3832(3) 0.2750(3) 0.76403(19) 0.0377(12) Uani 1 1 d . . . . .
C12 C 0.3545(4) 0.2064(3) 0.7296(2) 0.0468(14) Uani 1 1 d . . . . .
H12 H 0.353511 0.144519 0.735929 0.056 Uiso 1 1 calc R U . . .
C13 C 0.3291(4) 0.2454(3) 0.6868(2) 0.0473(14) Uani 1 1 d . . . . .
H13 H 0.309292 0.216209 0.657112 0.057 Uiso 1 1 calc R U . . .
C14 C 0.3377(3) 0.3394(3) 0.69444(19) 0.0394(12) Uani 1 1 d . . . . .
C15 C 0.3113(3) 0.4033(3) 0.65958(18) 0.0398(12) Uani 1 1 d . . . . .
C16 C 0.3099(3) 0.4950(3) 0.66819(19) 0.0395(12) Uani 1 1 d . . . . .
C17 C 0.2783(4) 0.5610(4) 0.6327(2) 0.0545(15) Uani 1 1 d . . . . .
H17 H 0.256887 0.550890 0.599613 0.065 Uiso 1 1 calc R U . . .
C18 C 0.2846(4) 0.6405(3) 0.6551(2) 0.0521(15) Uani 1 1 d . . . . .
H18 H 0.266842 0.696315 0.640687 0.063 Uiso 1 1 calc R U . . .
C19 C 0.3227(3) 0.6251(3) 0.7042(2) 0.0406(12) Uani 1 1 d . . . . .
C20 C 0.3470(3) 0.6915(3) 0.7385(2) 0.0396(12) Uani 1 1 d . . . . .
C21 C 0.4211(3) 0.1684(3) 0.83094(19) 0.0392(12) Uani 1 1 d . . . . .
C22 C 0.3722(4) 0.1471(3) 0.8628(2) 0.0502(15) Uani 1 1 d . . . . .
H22 H 0.339280 0.192228 0.872820 0.060 Uiso 1 1 calc R U . . .
C23 C 0.3703(4) 0.0612(3) 0.8805(2) 0.0547(16) Uani 1 1 d . . . . .
H23 H 0.335213 0.047367 0.901489 0.066 Uiso 1 1 calc R U . . .
C24 C 0.4205(4) -0.0035(3) 0.8667(2) 0.0480(14) Uani 1 1 d . . . . .
C25 C 0.4703(4) 0.0163(3) 0.8357(2) 0.0497(14) Uani 1 1 d . . . . .
H25 H 0.504579 -0.028719 0.826723 0.060 Uiso 1 1 calc R U . . .
C26 C 0.4708(4) 0.1009(3) 0.8176(2) 0.0488(14) Uani 1 1 d . . . . .
H26 H 0.505077 0.113624 0.796002 0.059 Uiso 1 1 calc R U . . .
O27 O 0.4268(3) -0.0899(2) 0.88336(15) 0.0645(12) Uani 1 1 d . . . . .
C28 C 0.3538(6) -0.1227(5) 0.8989(3) 0.0915(16) Uani 1 1 d . . . . .
H28A H 0.365970 -0.184086 0.910845 0.110 Uiso 1 1 calc R U . . .
H28B H 0.345858 -0.085531 0.925614 0.110 Uiso 1 1 calc R U . . .
C29 C 0.2775(7) -0.1225(5) 0.8630(3) 0.0915(16) Uani 1 1 d . . . . .
C30 C 0.2167(7) -0.1207(5) 0.8318(3) 0.0915(16) Uani 1 1 d . . . . .
H30 H 0.166899 -0.119254 0.806233 0.110 Uiso 1 1 calc R U . . .
C31 C 0.3191(3) 0.7844(3) 0.72406(19) 0.0390(12) Uani 1 1 d . . . . .
C32 C 0.2328(4) 0.8066(3) 0.7134(2) 0.0550(16) Uani 1 1 d . . . . .
H32 H 0.191774 0.762328 0.715584 0.066 Uiso 1 1 calc R U . . .
C33 C 0.2052(4) 0.8909(3) 0.6999(2) 0.0566(16) Uani 1 1 d . . . . .
H33 H 0.146031 0.905390 0.694245 0.068 Uiso 1 1 calc R U . . .
C34 C 0.2638(3) 0.9546(3) 0.6946(2) 0.0416(12) Uani 1 1 d . . . . .
C35 C 0.3495(3) 0.9338(3) 0.7041(2) 0.0412(12) Uani 1 1 d . . . . .
H35 H 0.389582 0.978196 0.700675 0.049 Uiso 1 1 calc R U . . .
C36 C 0.3782(3) 0.8499(3) 0.71849(19) 0.0390(12) Uani 1 1 d . . . . .
H36 H 0.437626 0.836180 0.724635 0.047 Uiso 1 1 calc R U . . .
O37 O 0.2425(2) 1.0404(2) 0.67866(16) 0.0510(10) Uani 1 1 d . . . . .
C38 C 0.1638(4) 1.0749(3) 0.6863(3) 0.0597(17) Uani 1 1 d . . . . .
H38A H 0.151435 1.133106 0.670266 0.072 Uiso 1 1 calc R U . . .
H38B H 0.116231 1.033960 0.671955 0.072 Uiso 1 1 calc R U . . .
C39 C 0.1674(6) 1.0853(5) 0.7358(3) 0.082(2) Uani 1 1 d . . . . .
C40 C 0.1734(9) 1.0958(8) 0.7759(5) 0.143(5) Uani 1 1 d . . . . .
H40 H 0.178319 1.104375 0.808817 0.172 Uiso 1 1 calc R U . . .
C41 C 0.5868(4) 0.5770(3) 0.92290(19) 0.0478(14) Uani 1 1 d . . . . .
C42 C 0.6738(4) 0.5762(3) 0.9271(2) 0.0503(14) Uani 1 1 d . . . . .
H42 H 0.695756 0.557614 0.901144 0.060 Uiso 1 1 calc R U . . .
C43 C 0.7302(5) 0.6024(4) 0.9695(3) 0.0689(19) Uani 1 1 d . . . . .
C44 C 0.6969(6) 0.6328(5) 1.0060(3) 0.086(3) Uani 1 1 d . . . . .
H44 H 0.735209 0.653863 1.034171 0.103 Uiso 1 1 calc R U . . .
C45 C 0.6117(6) 0.6337(5) 1.0032(2) 0.084(3) Uani 1 1 d . . . . .
H45 H 0.590751 0.653599 1.029289 0.101 Uiso 1 1 calc R U . . .
C46 C 0.5540(5) 0.6047(4) 0.9609(2) 0.0614(18) Uani 1 1 d . . . . .
O47 O 0.8171(4) 0.5993(4) 0.9769(2) 0.105(2) Uani 1 1 d . . . . .
C48 C 0.8605(10) 0.5375(16) 0.9374(6) 0.344(14) Uani 1 1 d D . . . .
H48A H 0.844052 0.569832 0.906837 0.413 Uiso 1 1 calc R U . . .
H48B H 0.923517 0.544322 0.948795 0.413 Uiso 1 1 calc R U . . .
C49 C 0.8458(10) 0.4380(16) 0.9244(6) 0.344(14) Uani 1 1 d D . . . .
C50 C 0.8159(9) 0.3615(16) 0.9226(6) 0.344(14) Uani 1 1 d D . . . .
H50 H 0.793022 0.303086 0.921219 0.413 Uiso 1 1 calc R U . . .
N51 N 0.469(3) 0.597(3) 0.9616(10) 0.063(5) Uani 0.523(3) 1 d D . P A 1
H51 H 0.449273 0.542014 0.958264 0.075 Uiso 0.523(3) 1 calc R U P A 1
C52 C 0.4105(5) 0.6581(4) 0.9665(2) 0.0770(16) Uani 0.523(3) 1 d D . P A 1
O53 O 0.428(4) 0.723(3) 0.9964(15) 0.081(6) Uani 0.523(3) 1 d D . P A 1
N51B N 0.460(3) 0.602(3) 0.9490(12) 0.063(5) Uani 0.477(3) 1 d D . P A 2
H51B H 0.434681 0.560785 0.928970 0.075 Uiso 0.477(3) 1 calc R U P A 2
C52B C 0.4105(5) 0.6581(4) 0.9665(2) 0.0770(16) Uani 0.477(3) 1 d D . P A 2
O53B O 0.444(4) 0.728(3) 0.9850(16) 0.081(6) Uani 0.477(3) 1 d D . P A 2
C54 C 0.3224(8) 0.6299(8) 0.9456(4) 0.0719(12) Uani 0.523(3) 1 d D . P A 1
C55 C 0.2587(7) 0.6871(8) 0.9513(4) 0.0719(12) Uani 0.523(3) 1 d D . P A 1
H55 H 0.273648 0.742343 0.967008 0.086 Uiso 0.523(3) 1 calc R U P A 1
C56 C 0.1725(8) 0.6646(7) 0.9342(4) 0.0719(12) Uani 0.523(3) 1 d D . P A 1
H56 H 0.128784 0.704284 0.938165 0.086 Uiso 0.523(3) 1 calc R U P A 1
C57 C 0.1507(8) 0.5832(7) 0.9112(4) 0.0719(12) Uani 0.523(3) 1 d D . P A 1
H57 H 0.092033 0.567719 0.899519 0.086 Uiso 0.523(3) 1 calc R U P A 1
C58 C 0.2138(8) 0.5253(8) 0.9052(4) 0.0719(12) Uani 0.523(3) 1 d D . P A 1
C59 C 0.2993(8) 0.5495(8) 0.9223(4) 0.0719(12) Uani 0.523(3) 1 d D . P A 1
H59 H 0.343000 0.510089 0.918107 0.086 Uiso 0.523(3) 1 calc R U P A 1
C54B C 0.3143(10) 0.6432(12) 0.9515(5) 0.0719(12) Uani 0.477(3) 1 d D . P A 2
C55B C 0.2613(9) 0.6623(10) 0.9811(5) 0.0719(12) Uani 0.477(3) 1 d D . P A 2
H55B H 0.283228 0.690368 1.010878 0.086 Uiso 0.477(3) 1 calc R U P A 2
C56B C 0.1744(9) 0.6393(10) 0.9660(5) 0.0719(12) Uani 0.477(3) 1 d D . P A 2
H56B H 0.139807 0.640052 0.988269 0.086 Uiso 0.477(3) 1 calc R U P A 2
C57B C 0.1376(10) 0.6154(11) 0.9193(5) 0.0719(12) Uani 0.477(3) 1 d D . P A 2
H57B H 0.077800 0.603679 0.908838 0.086 Uiso 0.477(3) 1 calc R U P A 2
C58B C 0.1903(9) 0.6093(10) 0.8886(5) 0.0719(12) Uani 0.477(3) 1 d D . P A 2
C59B C 0.2788(9) 0.6215(10) 0.9047(5) 0.0719(12) Uani 0.477(3) 1 d D . P A 2
H59B H 0.314672 0.614923 0.883356 0.086 Uiso 0.477(3) 1 calc R U P A 2
C60 C 0.1908(8) 0.4349(9) 0.8823(4) 0.0576(17) Uani 0.523(3) 1 d . . P A 1
H60A H 0.152279 0.404888 0.899258 0.069 Uiso 0.523(3) 1 calc R U P A 1
H60B H 0.244163 0.399353 0.887799 0.069 Uiso 0.523(3) 1 calc R U P A 1
C61 C 0.1467(8) 0.4317(10) 0.8277(4) 0.0576(17) Uani 0.523(3) 1 d . . P A 1
C60B C 0.1497(9) 0.5871(9) 0.8372(4) 0.0576(17) Uani 0.477(3) 1 d . . P A 2
H60C H 0.184295 0.616181 0.817546 0.069 Uiso 0.477(3) 1 calc R U P A 2
H60D H 0.092075 0.614790 0.828694 0.069 Uiso 0.477(3) 1 calc R U P A 2
C61B C 0.1391(9) 0.4880(11) 0.8223(5) 0.0576(17) Uani 0.477(3) 1 d . . P A 2
C63 C 0.0562(8) 0.4663(10) 0.8194(5) 0.069(3) Uani 0.523(3) 1 d D . P A 1
O64 O 0.0320(6) 0.5286(8) 0.7883(4) 0.096(2) Uani 0.523(3) 1 d D . P A 1
O65 O 0.0061(7) 0.4457(14) 0.8415(5) 0.096(2) Uani 0.523(3) 1 d D . P A 1
C63B C 0.1001(8) 0.4340(11) 0.8575(5) 0.069(3) Uani 0.477(3) 1 d D . P A 2
O64B O 0.1412(7) 0.3699(9) 0.8813(4) 0.096(2) Uani 0.477(3) 1 d D . P A 2
O65B O 0.0259(8) 0.4427(16) 0.8573(6) 0.096(2) Uani 0.477(3) 1 d D . P A 2
C66 C 0.2059(7) 0.4815(7) 0.8010(4) 0.041(2) Uani 0.523(3) 1 d D . P A 1
O67 O 0.1793(5) 0.5444(5) 0.7753(3) 0.0596(12) Uani 0.523(3) 1 d D . P A 1
O68 O 0.2809(5) 0.4526(6) 0.8079(3) 0.0596(12) Uani 0.523(3) 1 d D . P A 1
C66B C 0.2277(8) 0.4535(7) 0.8180(4) 0.041(2) Uani 0.477(3) 1 d D . P A 2
O67B O 0.2617(5) 0.3898(6) 0.8423(3) 0.0596(12) Uani 0.477(3) 1 d D . P A 2
O68B O 0.2598(6) 0.4910(6) 0.7876(3) 0.0596(12) Uani 0.477(3) 1 d D . P A 2
C71 C 0.2735(4) 0.3738(3) 0.6094(2) 0.0464(13) Uani 1 1 d . . . . .
C72 C 0.3234(4) 0.3785(3) 0.57649(19) 0.0458(13) Uani 1 1 d . . . . .
H72 H 0.381323 0.398056 0.585960 0.055 Uiso 1 1 calc R U . . .
C73 C 0.2874(5) 0.3542(4) 0.5293(2) 0.0563(16) Uani 1 1 d . . . . .
C74 C 0.2031(5) 0.3238(4) 0.5168(2) 0.0645(18) Uani 1 1 d . . . . .
H74 H 0.178606 0.306701 0.484878 0.077 Uiso 1 1 calc R U . . .
C75 C 0.1548(5) 0.3179(5) 0.5491(3) 0.0701(19) Uani 1 1 d . . . . .
H75 H 0.097633 0.296256 0.539866 0.084 Uiso 1 1 calc R U . . .
C76 C 0.1898(4) 0.3440(4) 0.5960(2) 0.0597(16) Uani 1 1 d . . . . .
O77 O 0.3307(3) 0.3576(3) 0.49414(14) 0.0643(12) Uani 1 1 d . . . . .
C78 C 0.4131(5) 0.3963(4) 0.5059(2) 0.0609(17) Uani 1 1 d . . . . .
H78A H 0.441111 0.386981 0.479488 0.073 Uiso 1 1 calc R U . . .
H78B H 0.448548 0.366913 0.534519 0.073 Uiso 1 1 calc R U . . .
C79 C 0.4082(5) 0.4920(4) 0.5150(2) 0.0684(19) Uani 1 1 d . . . . .
C80 C 0.4025(6) 0.5682(5) 0.5217(3) 0.087(3) Uani 1 1 d . . . . .
H80 H 0.397915 0.629978 0.527216 0.104 Uiso 1 1 calc R U . . .
N81 N 0.1367(18) 0.347(4) 0.6247(10) 0.073(6) Uani 0.523(3) 1 d D . P A 1
H81 H 0.144499 0.396397 0.641764 0.088 Uiso 0.523(3) 1 calc R U P A 1
C82 C 0.0751(4) 0.2974(5) 0.6348(3) 0.0711(19) Uani 0.523(3) 1 d D . P A 1
O83 O 0.0484(9) 0.2314(7) 0.6110(3) 0.0770(16) Uani 0.523(3) 1 d D . P A 1
N81B N 0.150(2) 0.337(4) 0.6379(12) 0.073(6) Uani 0.477(3) 1 d D . P A 2
H81B H 0.177745 0.360581 0.665190 0.088 Uiso 0.477(3) 1 calc R U P A 2
C82B C 0.0751(4) 0.2974(5) 0.6348(3) 0.0711(19) Uani 0.477(3) 1 d D . P A 2
O83B O 0.0309(9) 0.2574(7) 0.5950(4) 0.0770(16) Uani 0.477(3) 1 d D . P A 2
C84 C 0.0470(9) 0.2993(8) 0.6811(5) 0.0622(15) Uani 0.523(3) 1 d D . P A 1
C85 C -0.0341(8) 0.2698(7) 0.6814(4) 0.0622(15) Uani 0.523(3) 1 d D . P A 1
H85 H -0.073834 0.255233 0.652327 0.075 Uiso 0.523(3) 1 calc R U P A 1
C86 C -0.0576(8) 0.2614(7) 0.7239(4) 0.0622(15) Uani 0.523(3) 1 d D . P A 1
H86 H -0.113723 0.240964 0.723368 0.075 Uiso 0.523(3) 1 calc R U P A 1
C87 C -0.0022(7) 0.2816(7) 0.7671(4) 0.0622(15) Uani 0.523(3) 1 d D . P A 1
H87 H -0.019917 0.275177 0.795846 0.075 Uiso 0.523(3) 1 calc R U P A 1
C88 C 0.0793(7) 0.3114(7) 0.7676(4) 0.0622(15) Uani 0.523(3) 1 d D . P A 1
C89 C 0.1027(7) 0.3197(7) 0.7246(4) 0.0622(15) Uani 0.523(3) 1 d D . P A 1
H89 H 0.158818 0.340116 0.724967 0.075 Uiso 0.523(3) 1 calc R U P A 1
C84B C 0.0542(9) 0.3118(10) 0.6784(5) 0.061(5) Uani 0.477(3) 1 d D . P A 2
C85B C 0.0108(11) 0.2459(10) 0.6946(7) 0.092(6) Uani 0.477(3) 1 d D . P A 2
H85B H -0.006489 0.193948 0.676164 0.110 Uiso 0.477(3) 1 calc R U P A 2
C86B C -0.0078(12) 0.2555(13) 0.7386(7) 0.104(7) Uani 0.477(3) 1 d D . P A 2
H86B H -0.032702 0.207703 0.751867 0.125 Uiso 0.477(3) 1 calc R U P A 2
C87B C 0.0099(10) 0.3346(12) 0.7628(6) 0.092(6) Uani 0.477(3) 1 d D . P A 2
H87B H -0.008942 0.343176 0.791046 0.110 Uiso 0.477(3) 1 calc R U P A 2
C88B C 0.0544(8) 0.4019(9) 0.7469(4) 0.057(3) Uani 0.477(3) 1 d D . P A 2
C89B C 0.0780(8) 0.3902(9) 0.7044(4) 0.059(3) Uani 0.477(3) 1 d D . P A 2
H89B H 0.109940 0.434748 0.693057 0.071 Uiso 0.477(3) 1 calc R U P A 2
C90 C 0.1409(7) 0.3324(7) 0.8144(4) 0.048(3) Uani 0.523(3) 1 d . . P A 1
H90A H 0.198822 0.311375 0.813403 0.058 Uiso 0.523(3) 1 calc R U P A 1
H90B H 0.123257 0.298899 0.839785 0.058 Uiso 0.523(3) 1 calc R U P A 1
C90B C 0.0764(8) 0.4900(11) 0.7724(5) 0.064(4) Uani 0.477(3) 1 d . . P A 2
H90C H 0.022151 0.517729 0.775536 0.077 Uiso 0.477(3) 1 calc R U P A 2
H90D H 0.101178 0.529312 0.751905 0.077 Uiso 0.477(3) 1 calc R U P A 2

loop_
_atom_site_aniso_label
_atom_site_aniso_U_11
_atom_site_aniso_U_22
_atom_site_aniso_U_33
_atom_site_aniso_U_23
_atom_site_aniso_U_13
_atom_site_aniso_U_12
Fe1 0.0372(4) 0.0201(3) 0.0482(4) -0.0076(3) 0.0205(3) -0.0052(3)
N1 0.047(3) 0.0215(17) 0.048(2) -0.0082(17) 0.022(2) -0.0018(17)
N2 0.043(2) 0.0213(17) 0.042(2) -0.0087(16) 0.020(2) -0.0104(16)
N3 0.036(2) 0.0277(18) 0.047(2) -0.0064(17) 0.0193(19) -0.0090(17)
N4 0.044(3) 0.0227(18) 0.053(3) -0.0051(18) 0.018(2) -0.0005(17)
C1 0.041(3) 0.024(2) 0.061(3) -0.006(2) 0.027(3) -0.001(2)
C2 0.065(4) 0.024(2) 0.056(3) -0.011(2) 0.023(3) -0.007(2)
C3 0.059(4) 0.030(2) 0.052(3) -0.016(2) 0.019(3) -0.010(2)
C4 0.051(3) 0.025(2) 0.042(3) -0.010(2) 0.020(2) -0.007(2)
C5 0.053(3) 0.028(2) 0.045(3) -0.014(2) 0.021(3) -0.010(2)
C6 0.051(3) 0.027(2) 0.040(3) -0.003(2) 0.022(2) -0.006(2)
C7 0.068(4) 0.037(3) 0.044(3) -0.004(2) 0.018(3) -0.013(3)
C8 0.067(4) 0.029(2) 0.049(3) 0.002(2) 0.016(3) -0.006(2)
C9 0.043(3) 0.025(2) 0.045(3) -0.004(2) 0.022(2) -0.005(2)
C10 0.037(3) 0.026(2) 0.050(3) -0.006(2) 0.023(2) -0.006(2)
C11 0.045(3) 0.021(2) 0.054(3) -0.008(2) 0.026(3) -0.008(2)
C12 0.056(4) 0.027(2) 0.061(4) -0.014(2) 0.023(3) -0.015(2)
C13 0.059(4) 0.031(2) 0.054(3) -0.015(2) 0.018(3) -0.014(2)
C14 0.043(3) 0.027(2) 0.052(3) -0.008(2) 0.018(3) -0.007(2)
C15 0.041(3) 0.033(2) 0.046(3) -0.010(2) 0.012(2) -0.005(2)
C16 0.040(3) 0.033(2) 0.046(3) -0.005(2) 0.012(2) 0.000(2)
C17 0.063(4) 0.046(3) 0.053(3) -0.005(3) 0.011(3) 0.008(3)
C18 0.057(4) 0.032(3) 0.067(4) 0.000(3) 0.014(3) 0.012(3)
C19 0.036(3) 0.030(2) 0.058(3) -0.004(2) 0.016(3) 0.000(2)
C20 0.038(3) 0.027(2) 0.061(3) -0.005(2) 0.026(3) 0.000(2)
C21 0.051(3) 0.021(2) 0.050(3) -0.003(2) 0.022(3) -0.008(2)
C22 0.071(4) 0.030(2) 0.061(4) -0.009(2) 0.038(3) -0.003(3)
C23 0.084(5) 0.030(2) 0.060(4) -0.005(2) 0.037(3) -0.015(3)
C24 0.073(4) 0.024(2) 0.048(3) -0.003(2) 0.015(3) -0.011(2)
C25 0.057(4) 0.027(2) 0.069(4) -0.011(2) 0.022(3) -0.002(2)
C26 0.053(4) 0.032(2) 0.070(4) -0.002(3) 0.032(3) -0.003(2)
O27 0.106(4) 0.0236(17) 0.067(3) 0.0030(17) 0.028(3) -0.009(2)
C28 0.131(5) 0.057(2) 0.075(3) 0.002(3) 0.005(3) -0.017(3)
C29 0.131(5) 0.057(2) 0.075(3) 0.002(3) 0.005(3) -0.017(3)
C30 0.131(5) 0.057(2) 0.075(3) 0.002(3) 0.005(3) -0.017(3)
C31 0.041(3) 0.026(2) 0.056(3) -0.005(2) 0.022(3) -0.001(2)
C32 0.045(3) 0.026(2) 0.101(5) -0.007(3) 0.032(3) -0.002(2)
C33 0.035(3) 0.032(3) 0.106(5) 0.000(3) 0.025(3) -0.002(2)
C34 0.040(3) 0.027(2) 0.060(3) -0.005(2) 0.017(3) 0.000(2)
C35 0.039(3) 0.028(2) 0.062(3) 0.000(2) 0.022(3) -0.006(2)
C36 0.032(3) 0.033(2) 0.058(3) 0.002(2) 0.022(2) 0.002(2)
O37 0.041(2) 0.0234(16) 0.091(3) 0.0008(17) 0.020(2) 0.0034(15)
C38 0.051(4) 0.029(3) 0.096(5) 0.005(3) 0.011(3) 0.008(2)
C39 0.099(6) 0.059(4) 0.092(6) -0.002(4) 0.034(5) 0.032(4)
C40 0.194(13) 0.129(9) 0.118(9) -0.013(7) 0.060(9) 0.064(9)
C41 0.073(4) 0.028(2) 0.042(3) -0.006(2) 0.014(3) -0.016(3)
C42 0.063(4) 0.036(3) 0.048(3) -0.002(2) 0.005(3) -0.013(3)
C43 0.085(6) 0.057(4) 0.062(4) 0.011(3) 0.012(4) -0.015(4)
C44 0.102(7) 0.097(6) 0.048(4) 0.003(4) -0.004(4) -0.050(5)
C45 0.119(7) 0.093(5) 0.041(4) -0.015(4) 0.022(4) -0.050(5)
C46 0.084(5) 0.055(3) 0.050(4) -0.013(3) 0.026(3) -0.032(3)
O47 0.070(4) 0.085(4) 0.135(5) 0.034(4) -0.020(4) -0.017(3)
C48 0.128(8) 0.75(4) 0.134(7) 0.097(15) -0.018(6) -0.226(13)
C49 0.128(8) 0.75(4) 0.134(7) 0.097(15) -0.018(6) -0.226(13)
C50 0.128(8) 0.75(4) 0.134(7) 0.097(15) -0.018(6) -0.226(13)
N51 0.088(8) 0.078(5) 0.031(15) -0.031(11) 0.030(11) -0.036(4)
C52 0.119(5) 0.061(3) 0.049(3) 0.018(2) 0.016(3) -0.013(3)
O53 0.116(18) 0.034(4) 0.097(17) 0.000(9) 0.036(9) -0.009(5)
N51B 0.088(8) 0.078(5) 0.031(15) -0.031(11) 0.030(11) -0.036(4)
C52B 0.119(5) 0.061(3) 0.049(3) 0.018(2) 0.016(3) -0.013(3)
O53B 0.116(18) 0.034(4) 0.097(17) 0.000(9) 0.036(9) -0.009(5)
C54 0.085(3) 0.075(3) 0.060(2) 0.004(2) 0.026(2) 0.016(2)
C55 0.085(3) 0.075(3) 0.060(2) 0.004(2) 0.026(2) 0.016(2)
C56 0.085(3) 0.075(3) 0.060(2) 0.004(2) 0.026(2) 0.016(2)
C57 0.085(3) 0.075(3) 0.060(2) 0.004(2) 0.026(2) 0.016(2)
C58 0.085(3) 0.075(3) 0.060(2) 0.004(2) 0.026(2) 0.016(2)
C59 0.085(3) 0.075(3) 0.060(2) 0.004(2) 0.026(2) 0.016(2)
C54B 0.085(3) 0.075(3) 0.060(2) 0.004(2) 0.026(2) 0.016(2)
C55B 0.085(3) 0.075(3) 0.060(2) 0.004(2) 0.026(2) 0.016(2)
C56B 0.085(3) 0.075(3) 0.060(2) 0.004(2) 0.026(2) 0.016(2)
C57B 0.085(3) 0.075(3) 0.060(2) 0.004(2) 0.026(2) 0.016(2)
C58B 0.085(3) 0.075(3) 0.060(2) 0.004(2) 0.026(2) 0.016(2)
C59B 0.085(3) 0.075(3) 0.060(2) 0.004(2) 0.026(2) 0.016(2)
C60 0.051(4) 0.080(5) 0.045(3) 0.009(3) 0.015(3) 0.017(4)
C61 0.051(4) 0.080(5) 0.045(3) 0.009(3) 0.015(3) 0.017(4)
C60B 0.051(4) 0.080(5) 0.045(3) 0.009(3) 0.015(3) 0.017(4)
C61B 0.051(4) 0.080(5) 0.045(3) 0.009(3) 0.015(3) 0.017(4)
C63 0.045(6) 0.106(8) 0.063(6) 0.008(6) 0.026(5) 0.009(5)
O64 0.049(3) 0.142(4) 0.104(5) 0.051(5) 0.031(3) 0.032(4)
O65 0.049(3) 0.142(4) 0.104(5) 0.051(5) 0.031(3) 0.032(4)
C63B 0.045(6) 0.106(8) 0.063(6) 0.008(6) 0.026(5) 0.009(5)
O64B 0.049(3) 0.142(4) 0.104(5) 0.051(5) 0.031(3) 0.032(4)
O65B 0.049(3) 0.142(4) 0.104(5) 0.051(5) 0.031(3) 0.032(4)
C66 0.044(6) 0.038(6) 0.041(6) 0.023(4) 0.008(5) 0.018(4)
O67 0.043(3) 0.067(3) 0.075(3) 0.017(2) 0.027(2) 0.010(2)
O68 0.043(3) 0.067(3) 0.075(3) 0.017(2) 0.027(2) 0.010(2)
C66B 0.044(6) 0.038(6) 0.041(6) 0.023(4) 0.008(5) 0.018(4)
O67B 0.043(3) 0.067(3) 0.075(3) 0.017(2) 0.027(2) 0.010(2)
O68B 0.043(3) 0.067(3) 0.075(3) 0.017(2) 0.027(2) 0.010(2)
C71 0.052(4) 0.037(3) 0.047(3) -0.009(2) 0.006(3) -0.004(2)
C72 0.061(4) 0.029(2) 0.042(3) 0.001(2) 0.003(3) -0.002(2)
C73 0.081(5) 0.040(3) 0.043(3) 0.001(3) 0.007(3) 0.005(3)
C74 0.073(5) 0.064(4) 0.048(4) -0.013(3) -0.001(3) -0.001(4)
C75 0.053(4) 0.081(5) 0.069(5) -0.024(4) 0.001(4) -0.010(3)
C76 0.057(4) 0.065(4) 0.054(4) -0.017(3) 0.007(3) -0.005(3)
O77 0.090(4) 0.056(2) 0.044(2) -0.0017(19) 0.011(2) -0.005(2)
C78 0.092(5) 0.045(3) 0.051(4) 0.007(3) 0.028(4) -0.004(3)
C79 0.100(6) 0.052(4) 0.057(4) 0.014(3) 0.026(4) -0.005(4)
C80 0.138(8) 0.055(4) 0.075(5) 0.011(4) 0.037(5) 0.002(4)
N81 0.038(9) 0.133(12) 0.041(15) -0.033(12) -0.005(8) -0.025(10)
C82 0.063(5) 0.070(4) 0.071(5) -0.001(4) -0.001(4) 0.002(4)
O83 0.119(5) 0.061(3) 0.049(3) 0.018(2) 0.016(3) -0.013(3)
N81B 0.038(9) 0.133(12) 0.041(15) -0.033(12) -0.005(8) -0.025(10)
C82B 0.063(5) 0.070(4) 0.071(5) -0.001(4) -0.001(4) 0.002(4)
O83B 0.119(5) 0.061(3) 0.049(3) 0.018(2) 0.016(3) -0.013(3)
C84 0.049(3) 0.062(3) 0.077(4) -0.008(3) 0.018(3) -0.003(3)
C85 0.049(3) 0.062(3) 0.077(4) -0.008(3) 0.018(3) -0.003(3)
C86 0.049(3) 0.062(3) 0.077(4) -0.008(3) 0.018(3) -0.003(3)
C87 0.049(3) 0.062(3) 0.077(4) -0.008(3) 0.018(3) -0.003(3)
C88 0.049(3) 0.062(3) 0.077(4) -0.008(3) 0.018(3) -0.003(3)
C89 0.049(3) 0.062(3) 0.077(4) -0.008(3) 0.018(3) -0.003(3)
C84B 0.036(8) 0.076(11) 0.067(9) 0.010(8) 0.005(7) 0.041(8)
C85B 0.064(11) 0.083(12) 0.133(17) 0.044(11) 0.033(11) 0.045(10)
C86B 0.067(12) 0.128(19) 0.126(19) 0.035(15) 0.036(14) 0.050(12)
C87B 0.066(11) 0.124(16) 0.102(14) 0.041(13) 0.051(10) 0.062(11)
C88B 0.036(7) 0.075(9) 0.063(8) 0.018(7) 0.015(6) 0.032(6)
C89B 0.050(8) 0.073(9) 0.054(8) 0.020(7) 0.013(6) 0.027(7)
C90 0.043(6) 0.044(5) 0.061(7) 0.016(5) 0.016(5) 0.009(5)
C90B 0.026(6) 0.109(11) 0.059(8) 0.009(8) 0.017(6) 0.035(7)

loop_
_atom_type_symbol
_atom_type_description
_atom_type_scat_dispersion_real
_atom_type_scat_dispersion_imag
_atom_type_scat_source
C C 0.0033 0.0016 'International Tables Vol C Tables 4.2.6.8 and 6.1.1.4'
H H 0.0000 0.0000 'International Tables Vol C Tables 4.2.6.8 and 6.1.1.4'
Fe Fe 0.3463 0.8444 'International Tables Vol C Tables 4.2.6.8 and 6.1.1.4'
N N 0.0061 0.0033 'International Tables Vol C Tables 4.2.6.8 and 6.1.1.4'
O O 0.0106 0.0060 'International Tables Vol C Tables 4.2.6.8 and 6.1.1.4'

loop_
_geom_angle_atom_site_label_1
_geom_angle_atom_site_label_2
_geom_angle_atom_site_label_3
_geom_angle
O68 Fe1 N2 90.0(3)
O68B Fe1 N2 113.7(3)
O68 Fe1 N4 115.7(3)
O68B Fe1 N4 91.9(3)
N2 Fe1 N4 154.29(16)
O68 Fe1 N3 98.9(3)
O68B Fe1 N3 106.5(3)
N2 Fe1 N3 86.46(16)
N4 Fe1 N3 87.44(16)
O68 Fe1 N1 107.9(3)
O68B Fe1 N1 100.5(3)
N2 Fe1 N1 87.43(16)
N4 Fe1 N1 86.52(16)
N3 Fe1 N1 152.45(16)
C4 N1 C1 106.4(4)
C4 N1 Fe1 127.0(3)
C1 N1 Fe1 124.4(4)
C6 N2 C9 105.2(4)
C6 N2 Fe1 128.6(3)
C9 N2 Fe1 124.8(3)
C11 N3 C14 105.6(4)
C11 N3 Fe1 124.5(3)
C14 N3 Fe1 127.9(3)
C16 N4 C19 105.5(4)
C16 N4 Fe1 128.2(3)
C19 N4 Fe1 125.3(3)
N1 C1 C20 125.3(4)
N1 C1 C2 109.0(5)
C20 C1 C2 125.6(5)
C3 C2 C1 108.1(5)
C3 C2 H2 125.9
C1 C2 H2 125.9
C2 C3 C4 106.9(5)
C2 C3 H3 126.6
C4 C3 H3 126.6
N1 C4 C5 126.5(4)
N1 C4 C3 109.5(5)
C5 C4 C3 123.9(5)
C4 C5 C6 123.7(5)
C4 C5 C41 119.4(4)
C6 C5 C41 116.9(5)
N2 C6 C7 110.6(4)
N2 C6 C5 125.1(5)
C7 C6 C5 124.2(5)
C8 C7 C6 106.9(5)
C8 C7 H7 126.6
C6 C7 H7 126.6
C7 C8 C9 107.0(5)
C7 C8 H8 126.5
C9 C8 H8 126.5
N2 C9 C10 125.2(5)
N2 C9 C8 110.3(4)
C10 C9 C8 124.3(4)
C9 C10 C11 123.4(4)
C9 C10 C21 118.0(5)
C11 C10 C21 118.5(4)
N3 C11 C10 125.2(4)
N3 C11 C12 109.9(5)
C10 C11 C12 124.9(4)
C13 C12 C11 107.7(4)
C13 C12 H12 126.2
C11 C12 H12 126.2
C12 C13 C14 106.9(5)
C12 C13 H13 126.5
C14 C13 H13 126.5
N3 C14 C15 125.2(4)
N3 C14 C13 109.9(5)
C15 C14 C13 124.8(5)
C14 C15 C16 124.6(5)
C14 C15 C71 118.8(4)
C16 C15 C71 116.4(5)
N4 C16 C15 125.1(5)
N4 C16 C17 110.0(4)
C15 C16 C17 124.9(5)
C18 C17 C16 107.2(5)
C18 C17 H17 126.4
C16 C17 H17 126.4
C17 C18 C19 107.4(5)
C17 C18 H18 126.3
C19 C18 H18 126.3
N4 C19 C20 125.1(5)
N4 C19 C18 109.8(4)
C20 C19 C18 124.9(5)
C1 C20 C19 123.8(5)
C1 C20 C31 118.9(4)
C19 C20 C31 117.2(5)
C22 C21 C26 118.0(4)
C22 C21 C10 119.8(4)
C26 C21 C10 122.2(4)
C23 C22 C21 121.8(5)
C23 C22 H22 119.1
C21 C22 H22 119.1
C24 C23 C22 118.6(5)
C24 C23 H23 120.7
C22 C23 H23 120.7
C25 C24 C23 120.7(5)
C25 C24 O27 115.4(5)
C23 C24 O27 123.9(5)
C24 C25 C26 120.6(5)
C24 C25 H25 119.7
C26 C25 H25 119.7
C25 C26 C21 120.3(5)
C25 C26 H26 119.8
C21 C26 H26 119.8
C24 O27 C28 115.8(5)
C29 C28 O27 113.4(7)
C29 C28 H28A 108.9
O27 C28 H28A 108.9
C29 C28 H28B 108.9
O27 C28 H28B 108.9
H28A C28 H28B 107.7
C30 C29 C28 176.5(11)
C29 C30 H30 180.0
C32 C31 C36 118.3(5)
C32 C31 C20 120.1(4)
C36 C31 C20 121.5(5)
C33 C32 C31 121.5(5)
C33 C32 H32 119.2
C31 C32 H32 119.2
C32 C33 C34 119.7(5)
C32 C33 H33 120.2
C34 C33 H33 120.2
C35 C34 C33 119.8(5)
C35 C34 O37 115.7(4)
C33 C34 O37 124.5(5)
C34 C35 C36 121.1(5)
C34 C35 H35 119.5
C36 C35 H35 119.5
C35 C36 C31 119.5(5)
C35 C36 H36 120.2
C31 C36 H36 120.2
C34 O37 C38 116.1(4)
C39 C38 O37 112.0(6)
C39 C38 H38A 109.2
O37 C38 H38A 109.2
C39 C38 H38B 109.2
O37 C38 H38B 109.2
H38A C38 H38B 107.9
C40 C39 C38 177.2(12)
C39 C40 H40 180.0
C42 C41 C46 120.3(6)
C42 C41 C5 120.8(5)
C46 C41 C5 118.9(6)
C41 C42 C43 120.2(6)
C41 C42 H42 119.9
C43 C42 H42 119.9
O47 C43 C44 117.8(7)
O47 C43 C42 123.2(7)
C44 C43 C42 118.9(8)
C45 C44 C43 122.4(7)
C45 C44 H44 118.8
C43 C44 H44 118.8
C44 C45 C46 119.2(7)
C44 C45 H45 120.4
C46 C45 H45 120.4
N51 C46 C41 123.6(13)
N51 C46 C45 117.1(13)
C41 C46 C45 118.9(7)
C41 C46 N51B 111.8(12)
C45 C46 N51B 129.3(13)
C43 O47 C48 118.3(7)
C49 C48 O47 127.8(12)
C49 C48 H48A 105.4
O47 C48 H48A 105.4
C49 C48 H48B 105.4
O47 C48 H48B 105.4
H48A C48 H48B 106.0
C50 C49 C48 160.0(18)
C49 C50 H50 180.0
C52 N51 C46 131(4)
C52 N51 H51 114.3
C46 N51 H51 114.3
O53 C52 N51 123(4)
O53 C52 C54 122(3)
N51 C52 C54 113(3)
C52B N51B C46 125(4)
C52B N51B H51B 117.7
C46 N51B H51B 117.7
O53B C52B N51B 117(4)
O53B C52B C54B 124(3)
N51B C52B C54B 117(3)
C55 C54 C59 118.9(12)
C55 C54 C52 116.1(10)
C59 C54 C52 124.9(10)
C54 C55 C56 120.5(12)
C54 C55 H55 119.8
C56 C55 H55 119.8
C57 C56 C55 119.6(11)
C57 C56 H56 120.2
C55 C56 H56 120.2
C58 C57 C56 120.6(12)
C58 C57 H57 119.7
C56 C57 H57 119.7
C57 C58 C59 118.7(12)
C57 C58 C60 120.9(11)
C59 C58 C60 120.3(10)
C54 C59 C58 121.7(11)
C54 C59 H59 119.1
C58 C59 H59 119.1
C59B C54B C55B 119.5(14)
C59B C54B C52B 117.7(11)
C55B C54B C52B 122.1(12)
C54B C55B C56B 118.3(13)
C54B C55B H55B 120.8
C56B C55B H55B 120.8
C57B C56B C55B 121.5(13)
C57B C56B H56B 119.2
C55B C56B H56B 119.2
C58B C57B C56B 117.9(14)
C58B C57B H57B 121.0
C56B C57B H57B 121.0
C57B C58B C59B 120.8(13)
C57B C58B C60B 118.0(13)
C59B C58B C60B 121.2(12)
C54B C59B C58B 120.3(13)
C54B C59B H59B 119.9
C58B C59B H59B 119.9
C58 C60 C61 118.1(10)
C58 C60 H60A 107.8
C61 C60 H60A 107.8
C58 C60 H60B 107.8
C61 C60 H60B 107.8
H60A C60 H60B 107.1
C63 C61 C90 107.4(11)
C63 C61 C60 109.3(10)
C90 C61 C60 105.5(10)
C63 C61 C66 115.9(10)
C90 C61 C66 110.4(9)
C60 C61 C66 107.9(11)
C58B C60B C61B 118.6(11)
C58B C60B H60C 107.7
C61B C60B H60C 107.7
C58B C60B H60D 107.7
C61B C60B H60D 107.7
H60C C60B H60D 107.1
C90B C61B C63B 110.5(12)
C90B C61B C66B 109.4(10)
C63B C61B C66B 113.8(11)
C90B C61B C60B 104.1(11)
C63B C61B C60B 110.8(11)
C66B C61B C60B 107.8(11)
O65 C63 O64 116.1(12)
O65 C63 C61 125.3(12)
O64 C63 C61 118.4(11)
O65B C63B O64B 117.9(14)
O65B C63B C61B 120.1(13)
O64B C63B C61B 121.0(11)
O67 C66 O68 123.2(10)
O67 C66 C61 120.9(9)
O68 C66 C61 115.8(9)
C66 O68 Fe1 133.0(8)
O67B C66B O68B 123.3(11)
O67B C66B C61B 120.1(10)
O68B C66B C61B 116.6(10)
C66B O68B Fe1 128.1(8)
C76 C71 C72 120.5(5)
C76 C71 C15 120.3(5)
C72 C71 C15 119.1(5)
C71 C72 C73 119.3(6)
C71 C72 H72 120.3
C73 C72 H72 120.3
O77 C73 C74 117.3(5)
O77 C73 C72 123.8(6)
C74 C73 C72 118.9(6)
C75 C74 C73 121.7(6)
C75 C74 H74 119.1
C73 C74 H74 119.1
C74 C75 C76 119.6(6)
C74 C75 H75 120.2
C76 C75 H75 120.2
N81 C76 C71 122.7(11)
N81 C76 C75 117.1(11)
C71 C76 C75 119.9(6)
C71 C76 N81B 111.6(9)
C75 C76 N81B 128.4(10)
C73 O77 C78 117.0(5)
O77 C78 C79 111.1(6)
O77 C78 H78A 109.4
C79 C78 H78A 109.4
O77 C78 H78B 109.4
C79 C78 H78B 109.4
H78A C78 H78B 108.0
C80 C79 C78 178.6(10)
C79 C80 H80 180.0
C76 N81 C82 138(4)
C76 N81 H81 111.1
C82 N81 H81 111.1
O83 C82 N81 121(2)
O83 C82 C84 112.1(8)
N81 C82 C84 125.6(19)
C82B N81B C76 122(3)
C82B N81B H81B 119.0
C76 N81B H81B 119.0
N81B C82B O83B 123(2)
N81B C82B C84B 106(2)
O83B C82B C84B 130.7(10)
C85 C84 C89 117.8(12)
C85 C84 C82 118.9(10)
C89 C84 C82 122.8(10)
C84 C85 C86 119.9(12)
C84 C85 H85 120.1
C86 C85 H85 120.1
C87 C86 C85 122.4(12)
C87 C86 H86 118.8
C85 C86 H86 118.8
C88 C87 C86 118.5(11)
C88 C87 H87 120.7
C86 C87 H87 120.7
C87 C88 C89 118.9(11)
C87 C88 C90 119.3(9)
C89 C88 C90 121.9(9)
C84 C89 C88 122.5(11)
C84 C89 H89 118.7
C88 C89 H89 118.7
C85B C84B C89B 121.4(13)
C85B C84B C82B 117.2(13)
C89B C84B C82B 121.4(12)
C84B C85B C86B 119.1(16)
C84B C85B H85B 120.4
C86B C85B H85B 120.4
C87B C86B C85B 119.8(17)
C87B C86B H86B 120.1
C85B C86B H86B 120.1
C86B C87B C88B 121.5(14)
C86B C87B H87B 119.3
C88B C87B H87B 119.3
C87B C88B C89B 118.7(13)
C87B C88B C90B 123.7(12)
C89B C88B C90B 117.6(12)
C88B C89B C84B 119.2(12)
C88B C89B H89B 120.4
C84B C89B H89B 120.4
C88 C90 C61 114.6(9)
C88 C90 H90A 108.6
C61 C90 H90A 108.6
C88 C90 H90B 108.6
C61 C90 H90B 108.6
H90A C90 H90B 107.6
C88B C90B C61B 117.4(12)
C88B C90B H90C 108.0
C61B C90B H90C 108.0
C88B C90B H90D 108.0
C61B C90B H90D 108.0
H90C C90B H90D 107.2

loop_
_geom_bond_atom_site_label_1
_geom_bond_atom_site_label_2
_geom_bond_distance
Fe1 O68 1.945(8)
Fe1 O68B 1.940(9)
Fe1 N2 2.041(4)
Fe1 N4 2.044(4)
Fe1 N3 2.050(4)
Fe1 N1 2.060(4)
N1 C4 1.376(7)
N1 C1 1.383(6)
N2 C6 1.375(6)
N2 C9 1.375(6)
N3 C11 1.375(6)
N3 C14 1.386(7)
N4 C16 1.381(7)
N4 C19 1.391(6)
C1 C20 1.391(8)
C1 C2 1.427(7)
C2 C3 1.347(8)
C2 H2 0.9500
C3 C4 1.437(6)
C3 H3 0.9500
C4 C5 1.387(7)
C5 C6 1.411(6)
C5 C41 1.497(8)
C6 C7 1.410(8)
C7 C8 1.360(7)
C7 H7 0.9500
C8 C9 1.414(8)
C8 H8 0.9500
C9 C10 1.397(7)
C10 C11 1.396(7)
C10 C21 1.488(6)
C11 C12 1.432(7)
C12 C13 1.346(8)
C12 H12 0.9500
C13 C14 1.434(6)
C13 H13 0.9500
C14 C15 1.386(7)
C15 C16 1.403(7)
C15 C71 1.502(7)
C16 C17 1.433(8)
C17 C18 1.353(8)
C17 H17 0.9500
C18 C19 1.429(8)
C18 H18 0.9500
C19 C20 1.397(7)
C20 C31 1.497(7)
C21 C22 1.390(7)
C21 C26 1.404(7)
C22 C23 1.393(7)
C22 H22 0.9500
C23 C24 1.385(8)
C23 H23 0.9500
C24 C25 1.374(8)
C24 O27 1.383(6)
C25 C26 1.379(7)
C25 H25 0.9500
C26 H26 0.9500
O27 C28 1.442(10)
C28 C29 1.402(12)
C28 H28A 0.9900
C28 H28B 0.9900
C29 C30 1.158(11)
C30 H30 0.9500
C31 C32 1.386(8)
C31 C36 1.405(7)
C32 C33 1.369(8)
C32 H32 0.9500
C33 C34 1.380(7)
C33 H33 0.9500
C34 C35 1.371(7)
C34 O37 1.386(6)
C35 C36 1.375(7)
C35 H35 0.9500
C36 H36 0.9500
O37 C38 1.434(7)
C38 C39 1.432(11)
C38 H38A 0.9900
C38 H38B 0.9900
C39 C40 1.155(13)
C40 H40 0.9500
C41 C42 1.373(9)
C41 C46 1.399(8)
C42 C43 1.395(9)
C42 H42 0.9500
C43 O47 1.361(9)
C43 C44 1.376(11)
C44 C45 1.352(12)
C44 H44 0.9500
C45 C46 1.414(9)
C45 H45 0.9500
C46 N51 1.38(5)
C46 N51B 1.46(5)
O47 C48 1.75(2)
C48 C49 1.549(17)
C48 H48A 0.9900
C48 H48B 0.9900
C49 C50 1.244(15)
C50 H50 0.9500
N51 C52 1.350(9)
N51 H51 0.8800
C52 O53 1.29(3)
C52 C54 1.459(15)
N51B C52B 1.347(10)
N51B H51B 0.8800
C52B O53B 1.24(3)
C52B C54B 1.515(17)
C54 C55 1.380(8)
C54 C59 1.391(9)
C55 C56 1.394(9)
C55 H55 0.9500
C56 C57 1.399(9)
C56 H56 0.9500
C57 C58 1.380(9)
C57 H57 0.9500
C58 C59 1.390(9)
C58 C60 1.519(18)
C59 H59 0.9500
C54B C59B 1.378(15)
C54B C55B 1.379(15)
C55B C56B 1.402(15)
C55B H55B 0.9500
C56B C57B 1.388(15)
C56B H56B 0.9500
C57B C58B 1.375(15)
C57B H57B 0.9500
C58B C59B 1.396(15)
C58B C60B 1.514(18)
C59B H59B 0.9500
C60 C61 1.571(16)
C60 H60A 0.9900
C60 H60B 0.9900
C61 C63 1.507(17)
C61 C90 1.541(18)
C61 C66 1.558(17)
C60B C61B 1.55(2)
C60B H60C 0.9900
C60B H60D 0.9900
C61B C90B 1.549(19)
C61B C63B 1.553(19)
C61B C66B 1.548(18)
C63 O65 1.188(13)
C63 O64 1.293(14)
C63B O65B 1.198(13)
C63B O64B 1.275(14)
C66 O67 1.216(10)
C66 O68 1.251(11)
C66B O67B 1.235(11)
C66B O68B 1.260(12)
C71 C76 1.380(8)
C71 C72 1.392(8)
C72 C73 1.400(8)
C72 H72 0.9500
C73 O77 1.370(7)
C73 C74 1.391(9)
C74 C75 1.359(9)
C74 H74 0.9500
C75 C76 1.396(9)
C75 H75 0.9500
C76 N81 1.33(4)
C76 N81B 1.51(4)
O77 C78 1.409(8)
C78 C79 1.470(9)
C78 H78A 0.9900
C78 H78B 0.9900
C79 C80 1.170(9)
C80 H80 0.9500
N81 C82 1.332(9)
N81 H81 0.8800
C82 O83 1.226(12)
C82 C84 1.522(16)
N81B C82B 1.333(9)
N81B H81B 0.8800
C82B O83B 1.342(14)
C82B C84B 1.404(16)
C84 C85 1.379(9)
C84 C89 1.390(9)
C85 C86 1.382(9)
C85 H85 0.9500
C86 C87 1.383(9)
C86 H86 0.9500
C87 C88 1.382(9)
C87 H87 0.9500
C88 C89 1.396(8)
C88 C90 1.507(16)
C89 H89 0.9500
C84B C85B 1.363(15)
C84B C89B 1.403(15)
C85B C86B 1.387(17)
C85B H85B 0.9500
C86B C87B 1.377(17)
C86B H86B 0.9500
C87B C88B 1.383(16)
C87B H87B 0.9500
C88B C89B 1.390(14)
C88B C90B 1.52(2)
C89B H89B 0.9500
C90 H90A 0.9900
C90 H90B 0.9900
C90B H90C 0.9900
C90B H90D 0.9900

loop_
_geom_torsion_atom_site_label_1
_geom_torsion_atom_site_label_2
_geom_torsion_atom_site_label_3
_geom_torsion_atom_site_label_4
_geom_torsion
C4 N1 C1 C20 175.0(5)
Fe1 N1 C1 C20 -20.8(7)
C4 N1 C1 C2 -1.7(5)
Fe1 N1 C1 C2 162.5(3)
N1 C1 C2 C3 3.3(6)
C20 C1 C2 C3 -173.4(5)
C1 C2 C3 C4 -3.4(6)
C1 N1 C4 C5 176.3(5)
Fe1 N1 C4 C5 12.7(7)
C1 N1 C4 C3 -0.3(5)
Fe1 N1 C4 C3 -164.0(3)
C2 C3 C4 N1 2.4(6)
C2 C3 C4 C5 -174.4(5)
N1 C4 C5 C6 -5.1(8)
C3 C4 C5 C6 171.1(5)
N1 C4 C5 C41 177.3(5)
C3 C4 C5 C41 -6.5(8)
C9 N2 C6 C7 1.0(5)
Fe1 N2 C6 C7 167.8(4)
C9 N2 C6 C5 -176.0(5)
Fe1 N2 C6 C5 -9.2(7)
C4 C5 C6 N2 3.1(8)
C41 C5 C6 N2 -179.2(5)
C4 C5 C6 C7 -173.5(5)
C41 C5 C6 C7 4.1(8)
N2 C6 C7 C8 -1.6(6)
C5 C6 C7 C8 175.4(5)
C6 C7 C8 C9 1.5(6)
C6 N2 C9 C10 -174.9(5)
Fe1 N2 C9 C10 17.7(7)
C6 N2 C9 C8 0.0(5)
Fe1 N2 C9 C8 -167.5(3)
C7 C8 C9 N2 -1.0(6)
C7 C8 C9 C10 174.0(5)
N2 C9 C10 C11 9.1(8)
C8 C9 C10 C11 -165.1(5)
N2 C9 C10 C21 -175.0(4)
C8 C9 C10 C21 10.8(7)
C14 N3 C11 C10 177.2(5)
Fe1 N3 C11 C10 -18.1(7)
C14 N3 C11 C12 -1.0(6)
Fe1 N3 C11 C12 163.6(3)
C9 C10 C11 N3 -8.7(8)
C21 C10 C11 N3 175.4(4)
C9 C10 C11 C12 169.2(5)
C21 C10 C11 C12 -6.6(8)
N3 C11 C12 C13 2.5(6)
C10 C11 C12 C13 -175.7(5)
C11 C12 C13 C14 -2.9(6)
C11 N3 C14 C15 175.9(5)
Fe1 N3 C14 C15 11.9(7)
C11 N3 C14 C13 -0.8(6)
Fe1 N3 C14 C13 -164.7(3)
C12 C13 C14 N3 2.4(6)
C12 C13 C14 C15 -174.3(5)
N3 C14 C15 C16 -4.6(9)
C13 C14 C15 C16 171.6(5)
N3 C14 C15 C71 -178.5(5)
C13 C14 C15 C71 -2.3(8)
C19 N4 C16 C15 -178.3(5)
Fe1 N4 C16 C15 -9.9(8)
C19 N4 C16 C17 1.6(6)
Fe1 N4 C16 C17 170.0(4)
C14 C15 C16 N4 3.5(9)
C71 C15 C16 N4 177.5(5)
C14 C15 C16 C17 -176.4(5)
C71 C15 C16 C17 -2.4(8)
N4 C16 C17 C18 -2.3(7)
C15 C16 C17 C18 177.6(5)
C16 C17 C18 C19 2.0(7)
C16 N4 C19 C20 -175.5(5)
Fe1 N4 C19 C20 15.6(7)
C16 N4 C19 C18 -0.4(6)
Fe1 N4 C19 C18 -169.2(4)
C17 C18 C19 N4 -1.0(7)
C17 C18 C19 C20 174.1(5)
N1 C1 C20 C19 -5.3(8)
C2 C1 C20 C19 170.9(5)
N1 C1 C20 C31 179.1(4)
C2 C1 C20 C31 -4.8(8)
N4 C19 C20 C1 8.2(8)
C18 C19 C20 C1 -166.2(5)
N4 C19 C20 C31 -176.1(5)
C18 C19 C20 C31 9.5(8)
C9 C10 C21 C22 70.7(7)
C11 C10 C21 C22 -113.2(6)
C9 C10 C21 C26 -109.2(6)
C11 C10 C21 C26 66.9(7)
C26 C21 C22 C23 -1.5(9)
C10 C21 C22 C23 178.6(6)
C21 C22 C23 C24 1.9(10)
C22 C23 C24 C25 -0.9(9)
C22 C23 C24 O27 177.1(6)
C23 C24 C25 C26 -0.3(10)
O27 C24 C25 C26 -178.5(6)
C24 C25 C26 C21 0.6(9)
C22 C21 C26 C25 0.3(9)
C10 C21 C26 C25 -179.9(5)
C25 C24 O27 C28 -155.5(6)
C23 C24 O27 C28 26.4(8)
C24 O27 C28 C29 60.2(8)
C1 C20 C31 C32 -117.4(6)
C19 C20 C31 C32 66.7(7)
C1 C20 C31 C36 66.0(7)
C19 C20 C31 C36 -110.0(6)
C36 C31 C32 C33 -2.9(9)
C20 C31 C32 C33 -179.7(6)
C31 C32 C33 C34 3.0(10)
C32 C33 C34 C35 -1.8(9)
C32 C33 C34 O37 176.5(6)
C33 C34 C35 C36 0.7(9)
O37 C34 C35 C36 -177.7(5)
C34 C35 C36 C31 -0.7(8)
C32 C31 C36 C35 1.8(8)
C20 C31 C36 C35 178.5(5)
C35 C34 O37 C38 -156.1(5)
C33 C34 O37 C38 25.5(8)
C34 O37 C38 C39 65.7(7)
C4 C5 C41 C42 -99.6(6)
C6 C5 C41 C42 82.6(6)
C4 C5 C41 C46 81.0(6)
C6 C5 C41 C46 -96.8(6)
C46 C41 C42 C43 0.3(8)
C5 C41 C42 C43 -179.0(5)
C41 C42 C43 O47 176.9(6)
C41 C42 C43 C44 -2.9(9)
O47 C43 C44 C45 -176.1(7)
C42 C43 C44 C45 3.6(11)
C43 C44 C45 C46 -1.7(12)
C42 C41 C46 N51 -171(2)
C5 C41 C46 N51 8(2)
C42 C41 C46 C45 1.6(9)
C5 C41 C46 C45 -179.0(6)
C42 C41 C46 N51B 179(2)
C5 C41 C46 N51B -1(2)
C44 C45 C46 N51 172(2)
C44 C45 C46 C41 -0.9(11)
C44 C45 C46 N51B -178(3)
C44 C43 O47 C48 165.2(9)
C42 C43 O47 C48 -14.6(11)
C43 O47 C48 C49 -56.4(17)
O47 C48 C49 C50 6(6)
C41 C46 N51 C52 -122(2)
C45 C46 N51 C52 65(3)
C46 N51 C52 O53 -42(4)
C46 N51 C52 C54 155(2)
C41 C46 N51B C52B -148(3)
C45 C46 N51B C52B 29(5)
C46 N51B C52B O53B 17(5)
C46 N51B C52B C54B -178(3)
O53 C52 C54 C55 14(2)
N51 C52 C54 C55 176.8(19)
O53 C52 C54 C59 -164(2)
N51 C52 C54 C59 -1(2)
C59 C54 C55 C56 0.2(3)
C52 C54 C55 C56 -177.6(9)
C54 C55 C56 C57 0.1(3)
C55 C56 C57 C58 -0.1(6)
C56 C57 C58 C59 -0.2(8)
C56 C57 C58 C60 177.1(9)
C55 C54 C59 C58 -0.5(6)
C52 C54 C59 C58 177.0(10)
C57 C58 C59 C54 0.5(8)
C60 C58 C59 C54 -176.8(9)
O53B C52B C54B C59B 123(3)
N51B C52B C54B C59B -41(3)
O53B C52B C54B C55B -48(3)
N51B C52B C54B C55B 148(3)
C59B C54B C55B C56B 15(3)
C52B C54B C55B C56B -174.5(13)
C54B C55B C56B C57B -13(2)
C55B C56B C57B C58B 4(2)
C56B C57B C58B C59B 4(2)
C56B C57B C58B C60B -177.4(14)
C55B C54B C59B C58B -7(3)
C52B C54B C59B C58B -178.3(13)
C57B C58B C59B C54B -2(2)
C60B C58B C59B C54B 178.9(15)
C57 C58 C60 C61 70.0(13)
C59 C58 C60 C61 -112.8(11)
C58 C60 C61 C63 -70.9(15)
C58 C60 C61 C90 174.0(10)
C58 C60 C61 C66 56.0(13)
C57B C58B C60B C61B -88.4(17)
C59B C58B C60B C61B 90.5(17)
C58B C60B C61B C90B 166.0(11)
C58B C60B C61B C63B 47.2(16)
C58B C60B C61B C66B -77.9(14)
C90 C61 C63 O65 68(2)
C60 C61 C63 O65 -46(2)
C66 C61 C63 O65 -168.5(18)
C90 C61 C63 O64 -118.3(14)
C60 C61 C63 O64 127.8(14)
C66 C61 C63 O64 5.7(19)
C90B C61B C63B O65B -42(2)
C66B C61B C63B O65B -165.7(18)
C60B C61B C63B O65B 73(2)
C90B C61B C63B O64B 126.3(16)
C66B C61B C63B O64B 3(2)
C60B C61B C63B O64B -118.9(16)
C63 C61 C66 O67 0.1(18)
C90 C61 C66 O67 122.5(12)
C60 C61 C66 O67 -122.7(12)
C63 C61 C66 O68 -179.9(11)
C90 C61 C66 O68 -57.5(14)
C60 C61 C66 O68 57.2(14)
O67 C66 O68 Fe1 -11(2)
C61 C66 O68 Fe1 168.5(8)
C90B C61B C66B O67B -125.9(14)
C63B C61B C66B O67B -1.8(19)
C60B C61B C66B O67B 121.5(13)
C90B C61B C66B O68B 51.3(17)
C63B C61B C66B O68B 175.4(13)
C60B C61B C66B O68B -61.3(15)
O67B C66B O68B Fe1 -10(2)
C61B C66B O68B Fe1 172.4(9)
C14 C15 C71 C76 77.8(7)
C16 C15 C71 C76 -96.5(6)
C14 C15 C71 C72 -103.5(6)
C16 C15 C71 C72 82.2(6)
C76 C71 C72 C73 1.1(8)
C15 C71 C72 C73 -177.6(5)
C71 C72 C73 O77 179.0(5)
C71 C72 C73 C74 -1.5(8)
O77 C73 C74 C75 -180.0(6)
C72 C73 C74 C75 0.6(9)
C73 C74 C75 C76 0.8(11)
C72 C71 C76 N81 -172(3)
C15 C71 C76 N81 6(3)
C72 C71 C76 C75 0.3(9)
C15 C71 C76 C75 179.0(6)
C72 C71 C76 N81B 175(3)
C15 C71 C76 N81B -6(3)
C74 C75 C76 N81 172(3)
C74 C75 C76 C71 -1.3(10)
C74 C75 C76 N81B -176(3)
C74 C73 O77 C78 174.1(5)
C72 C73 O77 C78 -6.4(8)
C73 O77 C78 C79 -67.5(6)
C71 C76 N81 C82 -142(3)
C75 C76 N81 C82 45(5)
C76 N81 C82 O83 -8(5)
C76 N81 C82 C84 156(3)
C71 C76 N81B C82B -169(4)
C75 C76 N81B C82B 5(6)
C76 N81B C82B O83B 3(6)
C76 N81B C82B C84B -174(4)
O83 C82 C84 C85 -37.8(12)
N81 C82 C84 C85 157(3)
O83 C82 C84 C89 134.5(10)
N81 C82 C84 C89 -31(3)
C89 C84 C85 C86 0.0(3)
C82 C84 C85 C86 172.7(11)
C84 C85 C86 C87 0.0(3)
C85 C86 C87 C88 0.1(6)
C86 C87 C88 C89 -0.1(8)
C86 C87 C88 C90 -179.1(9)
C85 C84 C89 C88 0.0(6)
C82 C84 C89 C88 -172.4(11)
C87 C88 C89 C84 0.1(8)
C90 C88 C89 C84 179.1(9)
N81B C82B C84B C85B -146(3)
O83B C82B C84B C85B 38(2)
N81B C82B C84B C89B 33(3)
O83B C82B C84B C89B -143.3(13)
C89B C84B C85B C86B -2(2)
C82B C84B C85B C86B 177.1(13)
C84B C85B C86B C87B 7(3)
C85B C86B C87B C88B -7(3)
C86B C87B C88B C89B 3(2)
C86B C87B C88B C90B -179.4(14)
C87B C88B C89B C84B 1.6(18)
C90B C88B C89B C84B -176.1(11)
C85B C84B C89B C88B -2(2)
C82B C84B C89B C88B 178.9(11)
C87 C88 C90 C61 -98.1(10)
C89 C88 C90 C61 82.9(11)
C63 C61 C90 C88 47.1(12)
C60 C61 C90 C88 163.6(9)
C66 C61 C90 C88 -80.1(12)
C87B C88B C90B C61B 65.2(16)
C89B C88B C90B C61B -117.1(13)
C63B C61B C90B C88B -62.8(14)
C66B C61B C90B C88B 63.2(15)
C60B C61B C90B C88B 178.2(10)
